data_4501760
loop_
_publ_author_name
'Su, Zhi'
'Fan, Jian'
'Okamura, Taka-aki'
'Sun, Wei-Yin'
'Ueyama, Norikazu'

_publ_section_title
;
 Ligand-Directed and pH-Controlled Assembly of Chiral 3d&#x2212;3d
 Heterometallic Metal&#x2212;Organic Frameworks
;
_journal_issue 8
_journal_name_full 'Crystal Growth &amp; Design'
_journal_page_first 3515
_journal_paper_doi 10.1021/cg100418a
_journal_volume 10
_journal_year 2010
_chemical_formula_moiety 'C24 H14 Cl Co N6 O6 Zn'
_chemical_formula_sum 'C24 H14 Cl Co N6 O6 Zn'
_chemical_formula_weight 642.16
_chemical_name_systematic
; 
 ? 
;
_space_group_IT_number 14
_symmetry_cell_setting monoclinic
_symmetry_space_group_name_Hall '-P 2ybc'
_symmetry_space_group_name_H-M 'P 1 21/c 1'
_atom_sites_solution_hydrogens geom
_atom_sites_solution_primary direct
_atom_sites_solution_secondary difmap
_audit_creation_method SHELXL-97
_cell_angle_alpha 90.00
_cell_angle_beta 95.541(2)
_cell_angle_gamma 90.00
_cell_formula_units_Z 4
_cell_length_a 8.6817(9)
_cell_length_b 16.8803(18)
_cell_length_c 15.6226(16)
_cell_measurement_reflns_used 2865
_cell_measurement_temperature 293(2)
_cell_measurement_theta_max 25.72
_cell_measurement_theta_min 2.36
_cell_volume 2278.8(4)
_computing_structure_refinement 'SHELXL-97 (Sheldrick, 1997)'
_computing_structure_solution 'SHELXS-97 (Sheldrick, 1990)'
_diffrn_ambient_temperature 293(2)
_diffrn_measured_fraction_theta_full 0.994
_diffrn_measured_fraction_theta_max 0.994
_diffrn_radiation_monochromator graphite
_diffrn_radiation_source 'fine-focus sealed tube'
_diffrn_radiation_type MoK\a
_diffrn_radiation_wavelength 0.71073
_diffrn_reflns_av_R_equivalents 0.0577
_diffrn_reflns_av_sigmaI/netI 0.0651
_diffrn_reflns_limit_h_max 8
_diffrn_reflns_limit_h_min -10
_diffrn_reflns_limit_k_max 20
_diffrn_reflns_limit_k_min -19
_diffrn_reflns_limit_l_max 18
_diffrn_reflns_limit_l_min -18
_diffrn_reflns_number 11454
_diffrn_reflns_theta_full 25.25
_diffrn_reflns_theta_max 25.25
_diffrn_reflns_theta_min 1.78
_exptl_absorpt_coefficient_mu 1.956
_exptl_absorpt_correction_T_max 0.7991
_exptl_absorpt_correction_T_min 0.6957
_exptl_absorpt_correction_type multi-scan
_exptl_absorpt_process_details sadabs,bruker(2000)
_exptl_crystal_colour blue
_exptl_crystal_density_diffrn 1.872
_exptl_crystal_density_method 'not measured'
_exptl_crystal_description block
_exptl_crystal_F_000 1288
_exptl_crystal_size_max 0.20
_exptl_crystal_size_mid 0.15
_exptl_crystal_size_min 0.12
_refine_diff_density_max 1.118
_refine_diff_density_min -0.558
_refine_diff_density_rms 0.098
_refine_ls_extinction_method none
_refine_ls_goodness_of_fit_ref 0.994
_refine_ls_hydrogen_treatment constr
_refine_ls_matrix_type full
_refine_ls_number_parameters 352
_refine_ls_number_reflns 4111
_refine_ls_number_restraints 0
_refine_ls_restrained_S_all 0.994
_refine_ls_R_factor_all 0.0613
_refine_ls_R_factor_gt 0.0464
_refine_ls_shift/su_max 0.000
_refine_ls_shift/su_mean 0.000
_refine_ls_structure_factor_coef Fsqd
_refine_ls_weighting_details 'calc w=1/[\s^2^(Fo^2^)+(0.0697P)^2^+0.0000P] where P=(Fo^2^+2Fc^2^)/3'
_refine_ls_weighting_scheme calc
_refine_ls_wR_factor_gt 0.1204
_refine_ls_wR_factor_ref 0.1291
_reflns_number_gt 3216
_reflns_number_total 4111
_reflns_threshold_expression >2sigma(I)
_cod_data_source_file cg100418a_si_002.cif
_cod_data_source_block 3
_cod_original_sg_symbol_H-M 'P 21/c'
_cod_database_code 4501760

loop_
_symmetry_equiv_pos_as_xyz
'x, y, z'
'-x, y+1/2, -z+1/2'
'-x, -y, -z'
'x, -y-1/2, z-1/2'

loop_
_atom_site_label
_atom_site_type_symbol
_atom_site_fract_x
_atom_site_fract_y
_atom_site_fract_z
_atom_site_U_iso_or_equiv
_atom_site_adp_type
_atom_site_occupancy
_atom_site_symmetry_multiplicity
_atom_site_calc_flag
_atom_site_refinement_flags
C1 C -0.1358(5) 0.6411(3) 0.1808(3) 0.0237(10) Uani 1 1 d .
C2 C -0.2743(5) 0.6307(3) 0.2162(3) 0.0257(11) Uani 1 1 d .
H18 H -0.3144 0.5803 0.2236 0.031 Uiso 1 1 calc R
C3 C -0.3522(5) 0.6984(3) 0.2405(3) 0.0245(10) Uani 1 1 d .
C4 C -0.2903(5) 0.7732(3) 0.2337(3) 0.0269(11) Uani 1 1 d .
H7 H -0.3395 0.8173 0.2542 0.032 Uiso 1 1 calc R
C5 C -0.1546(5) 0.7813(3) 0.1959(3) 0.0243(10) Uani 1 1 d .
C6 C -0.0776(5) 0.7156(3) 0.1680(3) 0.0266(11) Uani 1 1 d .
H13 H 0.0124 0.7218 0.1409 0.032 Uiso 1 1 calc R
C7 C -0.1047(6) 0.4973(3) 0.1392(3) 0.0330(13) Uani 1 1 d .
H20 H -0.2025 0.4776 0.1468 0.040 Uiso 1 1 calc R
C8 C 0.0160(5) 0.4563(3) 0.1130(3) 0.0325(12) Uani 1 1 d .
H19 H 0.0157 0.4024 0.1006 0.039 Uiso 1 1 calc R
C9 C 0.0940(5) 0.5761(3) 0.1328(4) 0.0337(13) Uani 1 1 d .
H17 H 0.1564 0.6210 0.1366 0.040 Uiso 1 1 calc R
C10 C -0.6090(5) 0.7521(3) 0.2669(3) 0.0347(13) Uani 1 1 d .
H21 H -0.5986 0.8022 0.2435 0.042 Uiso 1 1 calc R
C11 C -0.7316(5) 0.7243(3) 0.3036(3) 0.0325(12) Uani 1 1 d .
H24 H -0.8219 0.7525 0.3098 0.039 Uiso 1 1 calc R
C12 C -0.5630(5) 0.6298(3) 0.3097(3) 0.0260(11) Uani 1 1 d .
H25 H -0.5138 0.5814 0.3205 0.031 Uiso 1 1 calc R
C13 C 0.0487(5) 0.9545(3) 0.1411(3) 0.0332(12) Uani 1 1 d .
H2 H 0.1322 0.9839 0.1255 0.040 Uiso 1 1 calc R
C14 C 0.0553(6) 0.8767(3) 0.1630(4) 0.0346(12) Uani 1 1 d .
C15 C -0.1814(5) 0.9251(3) 0.1681(3) 0.0287(11) Uani 1 1 d .
H22 H -0.2864 0.9285 0.1752 0.034 Uiso 1 1 calc R
C16 C 0.4338(5) 0.2934(3) -0.0106(3) 0.0240(10) Uani 1 1 d .
C17 C 0.5276(5) 0.2292(3) -0.0256(3) 0.0271(11) Uani 1 1 d .
H10 H 0.6268 0.2379 -0.0413 0.033 Uiso 1 1 calc R
C18 C 0.4745(5) 0.1517(3) -0.0173(3) 0.0250(10) Uani 1 1 d .
C19 C 0.3288(5) 0.1398(3) 0.0104(3) 0.0250(11) Uani 1 1 d .
H8 H 0.2927 0.0884 0.0162 0.030 Uiso 1 1 calc R
C20 C 0.2365(5) 0.2032(3) 0.0295(3) 0.0254(11) Uani 1 1 d .
C21 C 0.2892(5) 0.2795(3) 0.0167(3) 0.0270(11) Uani 1 1 d .
H12 H 0.2259 0.3223 0.0267 0.032 Uiso 1 1 calc R
C22 C 0.4788(5) 0.3758(3) -0.0285(3) 0.0261(11) Uani 1 1 d .
C23 C 0.5688(5) 0.0819(3) -0.0433(3) 0.0274(11) Uani 1 1 d .
C24 C 0.0757(5) 0.1931(3) 0.0565(3) 0.0308(12) Uani 1 1 d .
Cl1 Cl 0.50639(15) 0.44769(8) 0.19358(9) 0.0413(4) Uani 1 1 d .
Co1 Co 0.83356(6) 0.08866(3) 0.09292(4) 0.01513(17) Uani 1 1 d .
N11 n -0.0537(4) 0.5745(2) 0.1525(3) 0.0274(9) Uani 1 1 d .
N12 n 0.1388(4) 0.5064(2) 0.1078(3) 0.0321(10) Uani 1 1 d .
N31 n -0.5023(4) 0.6922(2) 0.2705(3) 0.0251(9) Uani 1 1 d .
N32 n -0.7032(4) 0.6479(2) 0.3307(3) 0.0290(10) Uani 1 1 d .
N51 n -0.0954(4) 0.8581(2) 0.1805(3) 0.0261(9) Uani 1 1 d .
N52 n -0.0975(4) 0.9839(2) 0.1450(3) 0.0269(9) Uani 1 1 d .
O1 O 0.3838(4) 0.43132(18) -0.0183(2) 0.0310(8) Uani 1 1 d .
O2 O 0.6065(4) 0.38937(18) -0.0576(2) 0.0380(9) Uani 1 1 d .
O3 O 0.7127(4) 0.0792(2) -0.0164(2) 0.0351(9) Uani 1 1 d .
O4 O 0.5048(4) 0.0330(2) -0.0923(2) 0.0391(9) Uani 1 1 d .
O5 O 0.0417(4) 0.1229(2) 0.0773(2) 0.0386(9) Uani 1 1 d .
O6 O -0.0115(5) 0.2488(2) 0.0572(4) 0.0793(17) Uani 1 1 d .
Zn1 Zn 0.35975(6) 0.49661(3) 0.08243(4) 0.0302(2) Uani 1 1 d .

loop_
_atom_site_aniso_label
_atom_site_aniso_U_11
_atom_site_aniso_U_22
_atom_site_aniso_U_33
_atom_site_aniso_U_23
_atom_site_aniso_U_13
_atom_site_aniso_U_12
C1 0.021(2) 0.024(3) 0.027(3) 0.000(2) 0.005(2) 0.0042(19)
C2 0.023(2) 0.020(2) 0.035(3) -0.001(2) 0.007(2) -0.0052(19)
C3 0.021(2) 0.027(3) 0.026(3) 0.002(2) 0.007(2) 0.0009(19)
C4 0.026(3) 0.022(2) 0.034(3) 0.001(2) 0.008(2) 0.005(2)
C5 0.024(2) 0.020(2) 0.030(3) 0.001(2) 0.005(2) -0.0017(19)
C6 0.018(2) 0.027(3) 0.036(3) 0.002(2) 0.008(2) 0.001(2)
C7 0.028(3) 0.023(3) 0.049(4) 0.000(2) 0.011(2) -0.003(2)
C8 0.031(3) 0.019(2) 0.049(3) -0.002(2) 0.012(2) 0.000(2)
C9 0.020(3) 0.026(3) 0.058(4) -0.003(2) 0.017(2) -0.001(2)
C10 0.031(3) 0.022(3) 0.053(4) 0.009(2) 0.014(2) 0.006(2)
C11 0.024(3) 0.022(3) 0.054(4) 0.003(2) 0.014(2) 0.005(2)
C12 0.025(3) 0.022(2) 0.032(3) -0.001(2) 0.010(2) 0.001(2)
C13 0.024(3) 0.029(3) 0.048(3) 0.006(2) 0.014(2) -0.004(2)
C14 0.027(3) 0.031(3) 0.048(4) 0.001(2) 0.014(2) -0.005(2)
C15 0.022(2) 0.024(3) 0.041(3) 0.002(2) 0.007(2) 0.002(2)
C16 0.023(2) 0.021(2) 0.029(3) 0.001(2) 0.008(2) -0.0002(19)
C17 0.020(2) 0.030(3) 0.032(3) 0.001(2) 0.007(2) -0.003(2)
C18 0.025(3) 0.025(3) 0.025(3) 0.000(2) 0.005(2) 0.001(2)
C19 0.028(3) 0.019(2) 0.029(3) 0.002(2) 0.005(2) -0.0030(19)
C20 0.024(2) 0.027(3) 0.027(3) 0.002(2) 0.006(2) 0.000(2)
C21 0.028(3) 0.023(3) 0.030(3) 0.000(2) 0.006(2) 0.005(2)
C22 0.022(3) 0.026(3) 0.030(3) -0.001(2) 0.002(2) -0.003(2)
C23 0.029(3) 0.024(3) 0.031(3) 0.005(2) 0.011(2) -0.001(2)
C24 0.028(3) 0.024(3) 0.043(3) 0.000(2) 0.014(2) -0.001(2)
Cl1 0.0404(8) 0.0367(8) 0.0478(9) 0.0083(6) 0.0094(6) -0.0044(6)
Co1 0.0113(3) 0.0111(3) 0.0246(4) 0.0008(2) 0.0095(2) 0.0011(2)
N12 0.024(2) 0.027(2) 0.047(3) -0.002(2) 0.014(2) 0.0016(17)
N11 0.025(2) 0.025(2) 0.033(2) 0.0005(18) 0.0077(18) 0.0003(17)
N32 0.025(2) 0.028(2) 0.035(3) 0.0020(19) 0.0105(18) 0.0003(17)
N31 0.022(2) 0.022(2) 0.033(2) 0.0025(17) 0.0107(17) -0.0012(16)
N52 0.025(2) 0.022(2) 0.036(3) 0.0040(18) 0.0092(18) 0.0000(16)
N51 0.021(2) 0.024(2) 0.035(2) 0.0016(18) 0.0086(18) 0.0007(16)
O1 0.0326(19) 0.0198(17) 0.041(2) -0.0030(15) 0.0084(16) 0.0029(14)
O2 0.034(2) 0.0211(18) 0.062(3) 0.0036(17) 0.0223(18) -0.0053(15)
O3 0.0217(18) 0.045(2) 0.040(2) -0.0040(17) 0.0075(16) 0.0031(15)
O4 0.039(2) 0.033(2) 0.045(2) -0.0111(18) 0.0007(17) 0.0033(17)
O5 0.0251(19) 0.034(2) 0.059(3) 0.0096(18) 0.0134(17) -0.0044(15)
O6 0.048(3) 0.035(3) 0.164(5) 0.015(3) 0.059(3) 0.008(2)
Zn1 0.0268(3) 0.0223(3) 0.0440(4) -0.0010(3) 0.0166(3) 0.0006(2)

loop_
_atom_type_symbol
_atom_type_description
_atom_type_scat_dispersion_real
_atom_type_scat_dispersion_imag
_atom_type_scat_source
C C 0.0033 0.0016 'International Tables Vol C Tables 4.2.6.8 and 6.1.1.4'
H H 0.0000 0.0000 'International Tables Vol C Tables 4.2.6.8 and 6.1.1.4'
n n 0.0061 0.0033 'International Tables Vol C Tables 4.2.6.8 and 6.1.1.4'
O O 0.0106 0.0060 'International Tables Vol C Tables 4.2.6.8 and 6.1.1.4'
Co Co 0.3494 0.9721 'International Tables Vol C Tables 4.2.6.8 and 6.1.1.4'
Zn Zn 0.2839 1.4301 'International Tables Vol C Tables 4.2.6.8 and 6.1.1.4'
Cl Cl 0.1484 0.1585 'International Tables Vol C Tables 4.2.6.8 and 6.1.1.4'

loop_
_geom_angle_atom_site_label_1
_geom_angle_atom_site_label_2
_geom_angle_atom_site_label_3
_geom_angle
_geom_angle_site_symmetry_1
_geom_angle_site_symmetry_3
C6 C1 C2 121.3(4) . .
C6 C1 N11 118.3(4) . .
C2 C1 N11 120.3(4) . .
C1 C2 C3 117.8(4) . .
C1 C2 H18 121.1 . .
C3 C2 H18 121.1 . .
C4 C3 C2 121.7(4) . .
C4 C3 N31 117.8(4) . .
C2 C3 N31 120.5(4) . .
C5 C4 C3 118.7(4) . .
C5 C4 H7 120.7 . .
C3 C4 H7 120.7 . .
C4 C5 C6 121.0(4) . .
C4 C5 N51 120.1(4) . .
C6 C5 N51 118.8(4) . .
C1 C6 C5 119.3(4) . .
C1 C6 H13 120.3 . .
C5 C6 H13 120.3 . .
C8 C7 N11 106.3(4) . .
C8 C7 H20 126.8 . .
N11 C7 H20 126.8 . .
C7 C8 N12 109.4(4) . .
C7 C8 H19 125.3 . .
N12 C8 H19 125.3 . .
N12 C9 N11 111.5(4) . .
N12 C9 H17 124.2 . .
N11 C9 H17 124.2 . .
C11 C10 N31 106.6(4) . .
C11 C10 H21 126.7 . .
N31 C10 H21 126.7 . .
C10 C11 N32 109.5(4) . .
C10 C11 H24 125.3 . .
N32 C11 H24 125.3 . .
N32 C12 N31 109.9(4) . .
N32 C12 H25 125.1 . .
N31 C12 H25 125.1 . .
C14 C13 N52 110.8(4) . .
C14 C13 H2 124.6 . .
N52 C13 H2 124.6 . .
C13 C14 N51 104.5(4) . .
N52 C15 N51 111.1(4) . .
N52 C15 H22 124.5 . .
N51 C15 H22 124.5 . .
C21 C16 C17 118.9(4) . .
C21 C16 C22 118.8(4) . .
C17 C16 C22 122.2(4) . .
C16 C17 C18 120.8(4) . .
C16 C17 H10 119.6 . .
C18 C17 H10 119.6 . .
C19 C18 C17 118.8(4) . .
C19 C18 C23 120.2(4) . .
C17 C18 C23 120.9(4) . .
C20 C19 C18 121.1(4) . .
C20 C19 H8 119.4 . .
C18 C19 H8 119.4 . .
C19 C20 C21 118.7(4) . .
C19 C20 C24 122.9(4) . .
C21 C20 C24 118.2(4) . .
C16 C21 C20 121.6(4) . .
C16 C21 H12 119.2 . .
C20 C21 H12 119.2 . .
O2 C22 O1 121.2(4) . .
O2 C22 C16 119.8(4) . .
O1 C22 C16 119.0(4) . .
O4 C23 O3 123.5(4) . .
O4 C23 C18 118.0(4) . .
O3 C23 C18 118.4(4) . .
O6 C24 O5 124.1(4) . .
O6 C24 C20 120.9(4) . .
O5 C24 C20 115.0(4) . .
O3 Co1 O5 110.44(15) . 1_655
O3 Co1 N32 106.35(15) . 2_545
O5 Co1 N32 121.11(16) 1_655 2_545
O3 Co1 N52 113.66(16) . 1_645
O5 Co1 N52 93.93(15) 1_655 1_645
N32 Co1 N52 111.27(16) 2_545 1_645
C9 N12 C8 106.4(4) . .
C9 N12 Zn1 116.8(3) . .
C8 N12 Zn1 136.6(3) . .
C9 N11 C7 106.3(4) . .
C9 N11 C1 124.8(4) . .
C7 N11 C1 128.8(4) . .
C12 N32 C11 106.4(4) . .
C12 N32 Co1 128.3(3) . 2
C11 N32 Co1 124.1(3) . 2
C12 N31 C10 107.6(4) . .
C12 N31 C3 127.9(4) . .
C10 N31 C3 124.5(4) . .
C15 N52 C13 106.4(4) . .
C15 N52 Co1 129.0(3) . 1_465
C13 N52 Co1 122.7(3) . 1_465
C15 N51 C14 107.2(4) . .
C15 N51 C5 125.4(4) . .
C14 N51 C5 126.7(4) . .
C22 O1 Zn1 129.9(3) . .
C22 O2 Zn1 113.4(3) . 3_665
C23 O3 Co1 136.1(3) . .
C24 O5 Co1 123.6(3) . 1_455
O1 Zn1 O2 111.12(14) . 3_665
O1 Zn1 N12 112.69(16) . .
O2 Zn1 N12 96.93(14) 3_665 .
O1 Zn1 Cl1 108.93(10) . .
O2 Zn1 Cl1 115.45(12) 3_665 .
N12 Zn1 Cl1 111.41(13) . .

loop_
_geom_bond_atom_site_label_1
_geom_bond_atom_site_label_2
_geom_bond_distance
_geom_bond_site_symmetry_2
C1 C6 1.377(6) .
C1 C2 1.383(6) .
C1 N11 1.424(5) .
C2 C3 1.400(6) .
C2 H18 0.9300 .
C3 C4 1.380(6) .
C3 N31 1.431(5) .
C4 C5 1.374(6) .
C4 H7 0.9300 .
C5 C6 1.387(6) .
C5 N51 1.423(5) .
C6 H13 0.9300 .
C7 C8 1.352(7) .
C7 N11 1.385(6) .
C7 H20 0.9300 .
C8 N12 1.369(6) .
C8 H19 0.9300 .
C9 N12 1.310(6) .
C9 N11 1.348(5) .
C9 H17 0.9300 .
C10 C11 1.342(6) .
C10 N31 1.369(6) .
C10 H21 0.9300 .
C11 N32 1.371(6) .
C11 H24 0.9300 .
C12 N32 1.326(5) .
C12 N31 1.350(5) .
C12 H25 0.9300 .
C13 C14 1.357(6) .
C13 N52 1.370(6) .
C13 H2 0.9300 .
C14 N51 1.399(6) .
C15 N52 1.303(6) .
C15 N51 1.359(6) .
C15 H22 0.9300 .
C16 C21 1.384(6) .
C16 C17 1.389(6) .
C16 C22 1.479(6) .
C17 C18 1.396(6) .
C17 H10 0.9300 .
C18 C19 1.391(6) .
C18 C23 1.513(6) .
C19 C20 1.387(6) .
C19 H8 0.9300 .
C20 C21 1.388(6) .
C20 C24 1.506(6) .
C21 H12 0.9300 .
C22 O2 1.259(5) .
C22 O1 1.268(5) .
C23 O4 1.223(6) .
C23 O3 1.280(5) .
C24 O6 1.208(6) .
C24 O5 1.270(5) .
Cl1 Zn1 2.2116(15) .
Co1 O3 1.923(3) .
Co1 O5 1.935(3) 1_655
Co1 N32 1.992(4) 2_545
Co1 N52 2.013(4) 1_645
N12 Zn1 2.003(4) .
N32 Co1 1.992(4) 2
N52 Co1 2.013(4) 1_465
O1 Zn1 1.949(3) .
O2 Zn1 1.991(3) 3_665
O5 Co1 1.935(3) 1_455
Zn1 O2 1.991(3) 3_665

loop_
_geom_torsion_atom_site_label_1
_geom_torsion_atom_site_label_2
_geom_torsion_atom_site_label_3
_geom_torsion_atom_site_label_4
_geom_torsion
_geom_torsion_site_symmetry_1
_geom_torsion_site_symmetry_4
C6 C1 C2 C3 -1.5(7) . .
N11 C1 C2 C3 -178.1(4) . .
C1 C2 C3 C4 -3.2(7) . .
C1 C2 C3 N31 174.5(4) . .
C2 C3 C4 C5 5.1(7) . .
N31 C3 C4 C5 -172.7(4) . .
C3 C4 C5 C6 -2.4(7) . .
C3 C4 C5 N51 174.1(4) . .
C2 C1 C6 C5 4.0(7) . .
N11 C1 C6 C5 -179.3(4) . .
C4 C5 C6 C1 -2.0(7) . .
N51 C5 C6 C1 -178.6(4) . .
N11 C7 C8 N12 -1.5(6) . .
N31 C10 C11 N32 0.3(6) . .
N52 C13 C14 N51 0.4(6) . .
C21 C16 C17 C18 3.1(7) . .
C22 C16 C17 C18 -172.7(4) . .
C16 C17 C18 C19 -3.2(7) . .
C16 C17 C18 C23 172.9(5) . .
C17 C18 C19 C20 0.2(7) . .
C23 C18 C19 C20 -176.0(4) . .
C18 C19 C20 C21 2.9(7) . .
C18 C19 C20 C24 177.6(4) . .
C17 C16 C21 C20 0.1(7) . .
C22 C16 C21 C20 176.0(4) . .
C19 C20 C21 C16 -3.1(7) . .
C24 C20 C21 C16 -178.0(4) . .
C21 C16 C22 O2 -176.4(5) . .
C17 C16 C22 O2 -0.7(7) . .
C21 C16 C22 O1 0.1(7) . .
C17 C16 C22 O1 175.8(5) . .
C19 C18 C23 O4 48.0(7) . .
C17 C18 C23 O4 -128.1(5) . .
C19 C18 C23 O3 -135.4(5) . .
C17 C18 C23 O3 48.4(6) . .
C19 C20 C24 O6 -166.2(6) . .
C21 C20 C24 O6 8.5(8) . .
C19 C20 C24 O5 13.6(7) . .
C21 C20 C24 O5 -171.7(5) . .
N11 C9 N12 C8 -1.3(6) . .
N11 C9 N12 Zn1 -176.6(3) . .
C7 C8 N12 C9 1.7(6) . .
C7 C8 N12 Zn1 175.6(4) . .
N12 C9 N11 C7 0.4(6) . .
N12 C9 N11 C1 -179.3(4) . .
C8 C7 N11 C9 0.6(6) . .
C8 C7 N11 C1 -179.6(5) . .
C6 C1 N11 C9 16.7(7) . .
C2 C1 N11 C9 -166.6(5) . .
C6 C1 N11 C7 -163.0(5) . .
C2 C1 N11 C7 13.7(8) . .
N31 C12 N32 C11 0.0(6) . .
N31 C12 N32 Co1 -168.1(3) . 2
C10 C11 N32 C12 -0.2(6) . .
C10 C11 N32 Co1 168.5(4) . 2
N32 C12 N31 C10 0.2(6) . .
N32 C12 N31 C3 177.6(4) . .
C11 C10 N31 C12 -0.3(6) . .
C11 C10 N31 C3 -177.9(4) . .
C4 C3 N31 C12 -155.1(5) . .
C2 C3 N31 C12 27.1(7) . .
C4 C3 N31 C10 21.9(7) . .
C2 C3 N31 C10 -155.8(5) . .
N51 C15 N52 C13 0.7(6) . .
N51 C15 N52 Co1 164.9(3) . 1_465
C14 C13 N52 C15 -0.7(6) . .
C14 C13 N52 Co1 -166.1(4) . 1_465
N52 C15 N51 C14 -0.5(6) . .
N52 C15 N51 C5 -172.0(4) . .
C13 C14 N51 C15 0.0(6) . .
C13 C14 N51 C5 171.4(5) . .
C4 C5 N51 C15 -26.9(7) . .
C6 C5 N51 C15 149.7(5) . .
C4 C5 N51 C14 163.2(5) . .
C6 C5 N51 C14 -20.2(7) . .
O2 C22 O1 Zn1 -92.0(6) . .
C16 C22 O1 Zn1 91.5(5) . .
O1 C22 O2 Zn1 0.9(6) . 3_665
C16 C22 O2 Zn1 177.3(3) . 3_665
O4 C23 O3 Co1 -132.6(5) . .
C18 C23 O3 Co1 51.1(6) . .
O5 Co1 O3 C23 -155.2(4) 1_655 .
N32 Co1 O3 C23 -22.1(5) 2_545 .
N52 Co1 O3 C23 100.7(4) 1_645 .
O6 C24 O5 Co1 12.2(8) . 1_455
C20 C24 O5 Co1 -167.6(3) . 1_455
C22 O1 Zn1 O2 119.2(4) . 3_665
C22 O1 Zn1 N12 -133.3(4) . .
C22 O1 Zn1 Cl1 -9.1(4) . .
C9 N12 Zn1 O1 -140.2(4) . .
C8 N12 Zn1 O1 46.4(6) . .
C9 N12 Zn1 O2 -23.8(4) . 3_665
C8 N12 Zn1 O2 162.8(5) . 3_665
C9 N12 Zn1 Cl1 97.0(4) . .
C8 N12 Zn1 Cl1 -76.4(5) . .
